data_4111535
loop_
_publ_author_name
'Arunkumar Natarajan'
'Joel T. Mague'
'V. Ramamurthy'

_publ_section_title
;
 Asymmetric Induction during Yang Cyclization of \a-Oxoamides: The Power
 of a Covalently Linked Chiral Auxiliary Is Enhanced in the Crystalline
 State
;
_journal_name_full 'Journal of the American Chemical Society'
_journal_page_first 3568
_journal_page_last 3576
_journal_paper_doi 10.1021/ja043999p
_journal_volume 127
_journal_year 2005
_chemical_formula_sum 'C27 H30 N2 O3'
_chemical_formula_weight 430.53
_chemical_name_systematic
; 
 ? 
;
_space_group_IT_number 19
_symmetry_cell_setting orthorhombic
_symmetry_space_group_name_Hall 'P 2ac 2ab'
_symmetry_space_group_name_H-M 'P 21 21 21'
_atom_sites_solution_hydrogens geom
_atom_sites_solution_primary direct
_atom_sites_solution_secondary difmap
_audit_creation_method SHELXL-97
_cell_angle_alpha 90.00
_cell_angle_beta 90.00
_cell_angle_gamma 90.00
_cell_formula_units_Z 4
_cell_length_a 10.1332(18)
_cell_length_b 10.5785(19)
_cell_length_c 21.190(4)
_cell_measurement_reflns_used 9157
_cell_measurement_temperature 100(2)
_cell_measurement_theta_max 28.288
_cell_measurement_theta_min 2.228
_cell_volume 2271.4(7)
_computing_cell_refinement 'Bruker SMART'
_computing_data_collection 'Bruker SMART'
_computing_data_reduction 'Bruker SAINT'
_computing_molecular_graphics 'Bruker SHELXTL'
_computing_publication_material 'Bruker SHELXTL'
_computing_structure_refinement 'SHELXL-97 (Sheldrick, 1997)'
_computing_structure_solution 'SHELXS-97 (Sheldrick, 1990)'
_diffrn_ambient_temperature 100(2)
_diffrn_measured_fraction_theta_full 0.980
_diffrn_measured_fraction_theta_max 0.980
_diffrn_measurement_device_type 'CCD area detector'
_diffrn_measurement_method 'phi and omega scans'
_diffrn_radiation_monochromator graphite
_diffrn_radiation_source 'fine-focus sealed tube'
_diffrn_radiation_type MoK\a
_diffrn_radiation_wavelength 0.71073
_diffrn_reflns_av_R_equivalents 0.0434
_diffrn_reflns_av_sigmaI/netI 0.0453
_diffrn_reflns_limit_h_max 13
_diffrn_reflns_limit_h_min -13
_diffrn_reflns_limit_k_max 13
_diffrn_reflns_limit_k_min -13
_diffrn_reflns_limit_l_max 28
_diffrn_reflns_limit_l_min -28
_diffrn_reflns_number 20496
_diffrn_reflns_theta_full 28.32
_diffrn_reflns_theta_max 28.32
_diffrn_reflns_theta_min 1.92
_exptl_absorpt_coefficient_mu 0.082
_exptl_absorpt_correction_T_max 0.9935
_exptl_absorpt_correction_T_min 0.8296
_exptl_absorpt_correction_type multi-scan
_exptl_absorpt_process_details SADABS
_exptl_crystal_colour Colorless
_exptl_crystal_density_diffrn 1.259
_exptl_crystal_density_meas 0
_exptl_crystal_description Plate
_exptl_crystal_F_000 920
_exptl_crystal_size_max 0.18
_exptl_crystal_size_mid 0.15
_exptl_crystal_size_min 0.08
_refine_diff_density_max 0.230
_refine_diff_density_min -0.185
_refine_diff_density_rms 0.042
_refine_ls_abs_structure_details 'Flack H D (1983), Acta Cryst. A39, 876-881'
_refine_ls_abs_structure_Flack -0.5(9)
_refine_ls_extinction_method none
_refine_ls_goodness_of_fit_ref 1.030
_refine_ls_hydrogen_treatment constr
_refine_ls_matrix_type full
_refine_ls_number_parameters 295
_refine_ls_number_reflns 5478
_refine_ls_number_restraints 0
_refine_ls_restrained_S_all 1.030
_refine_ls_R_factor_all 0.0522
_refine_ls_R_factor_gt 0.0414
_refine_ls_shift/su_max 0.000
_refine_ls_shift/su_mean 0.000
_refine_ls_structure_factor_coef Fsqd
_refine_ls_weighting_details 'calc w=1/[\s^2^(Fo^2^)+(0.0459P)^2^+0.1524P] where P=(Fo^2^+2Fc^2^)/3'
_refine_ls_weighting_scheme calc
_refine_ls_wR_factor_gt 0.0876
_refine_ls_wR_factor_ref 0.0924
_reflns_number_gt 4727
_reflns_number_total 5478
_reflns_threshold_expression >2sigma(I)
_cod_data_source_file ja043999psi20041001_024745.cif
_cod_data_source_block 10
_cod_depositor_comments
;
The following automatic conversions were performed:

'_refine_ls_hydrogen_treatment' value 'constrained' was replaced with
the value 'constr' as specified in the replacement file
'src/cod-tools/trunk/data/replacement-values/replacement_values.lst'.

Automatic conversion script
Id: cif_fix_values 5376 2017-05-30 11:51:03Z andrius 
;
_cod_original_cell_volume 2271.5(7)
_cod_database_code 4111535

loop_
_symmetry_equiv_pos_as_xyz
'x, y, z'
'-x+1/2, -y, z+1/2'
'-x, y+1/2, -z+1/2'
'x+1/2, -y+1/2, -z'

loop_
_atom_site_label
_atom_site_type_symbol
_atom_site_fract_x
_atom_site_fract_y
_atom_site_fract_z
_atom_site_U_iso_or_equiv
_atom_site_adp_type
_atom_site_occupancy
_atom_site_symmetry_multiplicity
_atom_site_calc_flag
_atom_site_refinement_flags
O1 O 0.39380(11) 0.52287(10) -0.10040(6) 0.0274(3) Uani 1 1 d .
O2 O 0.39792(11) 0.25102(10) -0.14228(5) 0.0236(2) Uani 1 1 d .
O3 O 0.42824(11) -0.10204(11) 0.01921(5) 0.0262(3) Uani 1 1 d .
N1 N 0.59591(12) 0.49239(11) -0.14545(6) 0.0191(3) Uani 1 1 d .
H1N H 0.7011 -0.0850 0.0750 0.026(5) Uiso 1 1 d R
N2 N 0.62686(12) -0.12082(12) 0.06587(6) 0.0202(3) Uani 1 1 d .
C1 C 0.62430(17) 0.70083(16) -0.09279(8) 0.0269(4) Uani 1 1 d .
H1A H 0.6878 0.6614 -0.0640 0.040 Uiso 1 1 calc R
H1B H 0.5361 0.6986 -0.0738 0.040 Uiso 1 1 calc R
H1C H 0.6500 0.7888 -0.1005 0.040 Uiso 1 1 calc R
C2 C 0.62267(16) 0.62883(14) -0.15503(7) 0.0215(3) Uani 1 1 d .
H2 H 0.7136 0.6353 -0.1731 0.026 Uiso 1 1 calc R
C3 C 0.52930(18) 0.68394(16) -0.20369(8) 0.0288(4) Uani 1 1 d .
H3A H 0.4380 0.6729 -0.1894 0.043 Uiso 1 1 calc R
H3B H 0.5416 0.6403 -0.2441 0.043 Uiso 1 1 calc R
H3C H 0.5479 0.7742 -0.2091 0.043 Uiso 1 1 calc R
C4 C 0.82283(16) 0.40704(17) -0.13460(8) 0.0276(4) Uani 1 1 d .
H4A H 0.8065 0.3941 -0.0895 0.041 Uiso 1 1 calc R
H4B H 0.8632 0.4902 -0.1411 0.041 Uiso 1 1 calc R
H4C H 0.8825 0.3411 -0.1502 0.041 Uiso 1 1 calc R
C5 C 0.69345(15) 0.40030(16) -0.17021(8) 0.0235(3) Uani 1 1 d .
H5 H 0.6562 0.3139 -0.1632 0.028 Uiso 1 1 calc R
C6 C 0.71304(18) 0.41581(18) -0.24060(8) 0.0318(4) Uani 1 1 d .
H6A H 0.7541 0.4979 -0.2491 0.048 Uiso 1 1 calc R
H6B H 0.6274 0.4115 -0.2619 0.048 Uiso 1 1 calc R
H6C H 0.7703 0.3481 -0.2563 0.048 Uiso 1 1 calc R
C7 C 0.48490(15) 0.45391(15) -0.11819(7) 0.0201(3) Uani 1 1 d .
C8 C 0.46557(15) 0.31227(15) -0.10637(7) 0.0195(3) Uani 1 1 d .
C9 C 0.52321(15) 0.25970(15) -0.04753(7) 0.0194(3) Uani 1 1 d .
C10 C 0.59587(15) 0.33587(15) -0.00637(7) 0.0218(3) Uani 1 1 d .
H10 H 0.6067 0.4233 -0.0152 0.026 Uiso 1 1 calc R
C11 C 0.65175(16) 0.28419(15) 0.04696(7) 0.0227(3) Uani 1 1 d .
H11 H 0.7008 0.3362 0.0750 0.027 Uiso 1 1 calc R
C12 C 0.63664(15) 0.15668(15) 0.05985(8) 0.0221(3) Uani 1 1 d .
H12 H 0.6767 0.1213 0.0963 0.027 Uiso 1 1 calc R
C13 C 0.56294(14) 0.07994(15) 0.01962(7) 0.0183(3) Uani 1 1 d .
C14 C 0.50548(14) 0.13222(14) -0.03367(7) 0.0190(3) Uani 1 1 d .
H14 H 0.4537 0.0808 -0.0609 0.023 Uiso 1 1 calc R
C15 C 0.53436(15) -0.05567(15) 0.03430(7) 0.0191(3) Uani 1 1 d .
C16 C 0.59980(15) -0.25152(14) 0.08442(7) 0.0200(3) Uani 1 1 d .
H16 H 0.5482 -0.2927 0.0499 0.024 Uiso 1 1 calc R
C17 C 0.72969(16) -0.32293(15) 0.09207(8) 0.0259(4) Uani 1 1 d .
H17A H 0.7828 -0.2826 0.1251 0.039 Uiso 1 1 calc R
H17B H 0.7783 -0.3214 0.0521 0.039 Uiso 1 1 calc R
H17C H 0.7114 -0.4107 0.1040 0.039 Uiso 1 1 calc R
C18 C 0.51867(14) -0.25811(14) 0.14485(7) 0.0180(3) Uani 1 1 d .
C19 C 0.53987(15) -0.17259(15) 0.19201(7) 0.0200(3) Uani 1 1 d .
H19 H 0.6030 -0.1074 0.1858 0.024 Uiso 1 1 calc R
C20 C 0.47064(16) -0.17842(16) 0.24956(8) 0.0232(3) Uani 1 1 d .
H20 H 0.4888 -0.1187 0.2819 0.028 Uiso 1 1 calc R
C21 C 0.37819(16) -0.26900(16) 0.25886(8) 0.0244(4) Uani 1 1 d .
H21 H 0.3304 -0.2713 0.2974 0.029 Uiso 1 1 calc R
C22 C 0.35214(15) -0.36029(15) 0.21169(8) 0.0213(3) Uani 1 1 d .
C23 C 0.25359(17) -0.45366(16) 0.21985(9) 0.0281(4) Uani 1 1 d .
H23 H 0.2040 -0.4555 0.2579 0.034 Uiso 1 1 calc R
C24 C 0.22864(17) -0.54052(16) 0.17436(9) 0.0309(4) Uani 1 1 d .
H24 H 0.1617 -0.6021 0.1807 0.037 Uiso 1 1 calc R
C25 C 0.30121(17) -0.53975(16) 0.11802(9) 0.0297(4) Uani 1 1 d .
H25 H 0.2842 -0.6018 0.0866 0.036 Uiso 1 1 calc R
C26 C 0.39664(16) -0.45001(14) 0.10792(8) 0.0238(3) Uani 1 1 d .
H26 H 0.4450 -0.4505 0.0695 0.029 Uiso 1 1 calc R
C27 C 0.42393(15) -0.35659(14) 0.15398(7) 0.0192(3) Uani 1 1 d .

loop_
_atom_site_aniso_label
_atom_site_aniso_U_11
_atom_site_aniso_U_22
_atom_site_aniso_U_33
_atom_site_aniso_U_23
_atom_site_aniso_U_13
_atom_site_aniso_U_12
O1 0.0187(6) 0.0262(6) 0.0375(7) 0.0053(5) 0.0064(5) 0.0039(5)
O2 0.0216(6) 0.0279(6) 0.0214(5) 0.0021(5) -0.0027(5) -0.0036(5)
O3 0.0226(6) 0.0263(6) 0.0296(6) 0.0009(5) -0.0060(5) -0.0038(5)
N1 0.0170(6) 0.0197(7) 0.0206(6) 0.0005(5) 0.0020(5) -0.0003(5)
N2 0.0173(7) 0.0226(7) 0.0206(7) 0.0037(5) -0.0016(5) -0.0036(6)
C1 0.0255(8) 0.0247(9) 0.0306(9) -0.0037(7) 0.0024(7) -0.0004(7)
C2 0.0203(8) 0.0197(8) 0.0244(8) 0.0031(6) 0.0024(6) -0.0011(6)
C3 0.0281(9) 0.0278(9) 0.0305(9) 0.0093(8) -0.0024(7) -0.0007(7)
C4 0.0206(8) 0.0286(9) 0.0337(9) 0.0003(8) 0.0047(7) 0.0033(7)
C5 0.0197(8) 0.0205(8) 0.0304(9) -0.0043(7) 0.0057(7) -0.0003(6)
C6 0.0285(9) 0.0364(10) 0.0304(9) -0.0106(8) 0.0073(8) -0.0064(8)
C7 0.0165(7) 0.0237(8) 0.0202(8) 0.0027(6) -0.0023(6) 0.0008(6)
C8 0.0144(7) 0.0231(8) 0.0209(8) 0.0009(6) 0.0028(6) 0.0012(6)
C9 0.0164(7) 0.0222(8) 0.0197(7) 0.0014(6) 0.0021(6) 0.0005(6)
C10 0.0208(8) 0.0198(8) 0.0249(8) -0.0010(6) 0.0015(6) -0.0003(7)
C11 0.0224(8) 0.0235(8) 0.0223(8) -0.0022(6) -0.0036(7) -0.0039(6)
C12 0.0201(8) 0.0264(9) 0.0200(8) 0.0018(7) -0.0016(6) 0.0012(7)
C13 0.0138(7) 0.0233(8) 0.0178(7) 0.0008(6) 0.0020(6) 0.0002(6)
C14 0.0150(7) 0.0235(8) 0.0184(7) -0.0011(6) 0.0008(6) -0.0017(6)
C15 0.0207(8) 0.0224(8) 0.0142(7) -0.0008(6) -0.0003(6) -0.0021(6)
C16 0.0221(8) 0.0178(8) 0.0201(7) 0.0010(6) -0.0005(6) -0.0017(6)
C17 0.0262(9) 0.0250(9) 0.0266(9) 0.0009(7) 0.0055(7) 0.0044(7)
C18 0.0163(7) 0.0192(7) 0.0187(7) 0.0036(6) -0.0012(6) 0.0036(6)
C19 0.0169(7) 0.0212(8) 0.0219(8) 0.0022(6) -0.0017(6) -0.0002(6)
C20 0.0243(8) 0.0269(9) 0.0185(8) -0.0026(7) -0.0033(7) 0.0056(7)
C21 0.0229(8) 0.0306(9) 0.0196(8) 0.0056(7) 0.0027(7) 0.0087(7)
C22 0.0183(8) 0.0203(8) 0.0251(8) 0.0066(6) 0.0010(6) 0.0055(6)
C23 0.0221(8) 0.0258(9) 0.0364(10) 0.0121(8) 0.0058(7) 0.0037(7)
C24 0.0246(9) 0.0197(8) 0.0482(11) 0.0070(8) 0.0015(8) -0.0020(7)
C25 0.0278(9) 0.0203(8) 0.0409(10) -0.0035(8) -0.0046(8) -0.0003(7)
C26 0.0230(8) 0.0202(8) 0.0282(9) 0.0009(7) -0.0002(7) 0.0024(7)
C27 0.0169(7) 0.0178(7) 0.0228(8) 0.0028(6) -0.0011(6) 0.0042(6)

loop_
_atom_type_symbol
_atom_type_description
_atom_type_scat_dispersion_real
_atom_type_scat_dispersion_imag
_atom_type_scat_source
C C 0.0033 0.0016 'International Tables Vol C Tables 4.2.6.8 and 6.1.1.4'
H H 0.0000 0.0000 'International Tables Vol C Tables 4.2.6.8 and 6.1.1.4'
N N 0.0061 0.0033 'International Tables Vol C Tables 4.2.6.8 and 6.1.1.4'
O O 0.0106 0.0060 'International Tables Vol C Tables 4.2.6.8 and 6.1.1.4'

loop_
_geom_angle_atom_site_label_1
_geom_angle_atom_site_label_2
_geom_angle_atom_site_label_3
_geom_angle
C7 N1 C2 120.85(13)
C7 N1 C5 121.11(13)
C2 N1 C5 117.96(12)
C15 N2 C16 119.23(12)
N1 C2 C3 110.69(13)
N1 C2 C1 111.73(13)
C3 C2 C1 113.79(14)
N1 C5 C6 111.39(14)
N1 C5 C4 111.69(13)
C6 C5 C4 111.86(14)
O1 C7 N1 125.77(15)
O1 C7 C8 115.60(14)
N1 C7 C8 118.63(13)
O2 C8 C9 123.33(14)
O2 C8 C7 119.51(14)
C9 C8 C7 116.96(13)
C14 C9 C10 119.68(14)
C14 C9 C8 119.29(14)
C10 C9 C8 121.03(14)
C11 C10 C9 120.00(15)
C10 C11 C12 120.21(15)
C11 C12 C13 120.38(15)
C14 C13 C12 119.41(14)
C14 C13 C15 118.08(13)
C12 C13 C15 122.34(13)
C13 C14 C9 120.29(14)
O3 C15 N2 122.54(14)
O3 C15 C13 119.99(14)
N2 C15 C13 117.44(13)
N2 C16 C18 111.73(12)
N2 C16 C17 109.55(12)
C18 C16 C17 110.70(13)
C19 C18 C27 119.31(14)
C19 C18 C16 120.01(13)
C27 C18 C16 120.63(13)
C18 C19 C20 121.78(15)
C21 C20 C19 120.10(15)
C20 C21 C22 120.61(15)
C21 C22 C23 121.45(15)
C21 C22 C27 119.53(14)
C23 C22 C27 119.00(15)
C24 C23 C22 121.18(16)
C23 C24 C25 120.25(16)
C26 C25 C24 120.43(17)
C25 C26 C27 120.87(16)
C26 C27 C22 118.24(14)
C26 C27 C18 123.12(14)
C22 C27 C18 118.64(14)

loop_
_geom_bond_atom_site_label_1
_geom_bond_atom_site_label_2
_geom_bond_distance
O1 C7 1.2355(19)
O2 C8 1.2120(19)
O3 C15 1.2244(19)
N1 C7 1.328(2)
N1 C2 1.4826(19)
N1 C5 1.484(2)
N2 C15 1.342(2)
N2 C16 1.4632(19)
C1 C2 1.523(2)
C2 C3 1.516(2)
C4 C5 1.514(2)
C5 C6 1.514(2)
C7 C8 1.532(2)
C8 C9 1.485(2)
C9 C14 1.392(2)
C9 C10 1.397(2)
C10 C11 1.377(2)
C11 C12 1.385(2)
C12 C13 1.394(2)
C13 C14 1.386(2)
C13 C15 1.496(2)
C16 C18 1.523(2)
C16 C17 1.526(2)
C18 C19 1.365(2)
C18 C27 1.430(2)
C19 C20 1.408(2)
C20 C21 1.354(2)
C21 C22 1.415(2)
C22 C23 1.415(2)
C22 C27 1.423(2)
C23 C24 1.356(3)
C24 C25 1.402(3)
C25 C26 1.372(2)
C26 C27 1.416(2)

loop_
_geom_hbond_atom_site_label_D
_geom_hbond_atom_site_label_H
_geom_hbond_atom_site_label_A
_geom_hbond_distance_DH
_geom_hbond_distance_HA
_geom_hbond_distance_DA
_geom_hbond_angle_DHA
_geom_hbond_site_symmetry_A
N2 H1N O1 0.86 2.13 2.9876(17) 171.9 4

loop_
_geom_torsion_atom_site_label_1
_geom_torsion_atom_site_label_2
_geom_torsion_atom_site_label_3
_geom_torsion_atom_site_label_4
_geom_torsion
C7 N1 C2 C3 -68.36(18)
C5 N1 C2 C3 108.49(16)
C7 N1 C2 C1 59.58(19)
C5 N1 C2 C1 -123.58(15)
C7 N1 C5 C6 118.82(16)
C2 N1 C5 C6 -58.02(18)
C7 N1 C5 C4 -115.30(16)
C2 N1 C5 C4 67.87(18)
C2 N1 C7 O1 2.4(2)
C5 N1 C7 O1 -174.37(15)
C2 N1 C7 C8 -176.87(13)
C5 N1 C7 C8 6.4(2)
O1 C7 C8 O2 80.60(18)
N1 C7 C8 O2 -100.09(18)
O1 C7 C8 C9 -94.49(17)
N1 C7 C8 C9 84.82(17)
O2 C8 C9 C14 3.4(2)
C7 C8 C9 C14 178.30(13)
O2 C8 C9 C10 -177.24(14)
C7 C8 C9 C10 -2.4(2)
C14 C9 C10 C11 1.3(2)
C8 C9 C10 C11 -178.05(14)
C9 C10 C11 C12 0.3(2)
C10 C11 C12 C13 -1.1(2)
C11 C12 C13 C14 0.4(2)
C11 C12 C13 C15 -174.77(15)
C12 C13 C14 C9 1.2(2)
C15 C13 C14 C9 176.54(14)
C10 C9 C14 C13 -2.0(2)
C8 C9 C14 C13 177.34(14)
C16 N2 C15 O3 -1.4(2)
C16 N2 C15 C13 176.46(13)
C14 C13 C15 O3 -30.7(2)
C12 C13 C15 O3 144.55(16)
C14 C13 C15 N2 151.45(14)
C12 C13 C15 N2 -33.3(2)
C15 N2 C16 C18 -81.84(17)
C15 N2 C16 C17 155.12(13)
N2 C16 C18 C19 -36.79(19)
C17 C16 C18 C19 85.60(17)
N2 C16 C18 C27 145.91(13)
C17 C16 C18 C27 -91.70(17)
C27 C18 C19 C20 -0.1(2)
C16 C18 C19 C20 -177.48(14)
C18 C19 C20 C21 -1.4(2)
C19 C20 C21 C22 1.4(2)
C20 C21 C22 C23 -178.34(15)
C20 C21 C22 C27 0.0(2)
C21 C22 C23 C24 179.68(15)
C27 C22 C23 C24 1.3(2)
C22 C23 C24 C25 0.3(3)
C23 C24 C25 C26 -1.0(3)
C24 C25 C26 C27 0.0(2)
C25 C26 C27 C22 1.6(2)
C25 C26 C27 C18 -177.52(15)
C21 C22 C27 C26 179.36(14)
C23 C22 C27 C26 -2.3(2)
C21 C22 C27 C18 -1.5(2)
C23 C22 C27 C18 176.90(14)
C19 C18 C27 C26 -179.34(15)
C16 C18 C27 C26 -2.0(2)
C19 C18 C27 C22 1.5(2)
C16 C18 C27 C22 178.86(13)
